data_7211239
loop_
_publ_author_name
'Toma, Oksana'
'Mercier, Nicolas'
'Allain, Magali'
'Botta, Chiara'

_publ_section_title
;
 Protonated N-oxide-4,4&#x2032;-bipyridine: from luminescent BiIII
 complexes to hybrids based on H-bonded dimers or H-bonded open 2D square
 supramolecular networks
;
_journal_issue 42
_journal_name_full CrystEngComm
_journal_page_first 8565
_journal_paper_doi 10.1039/c3ce41579a
_journal_volume 15
_journal_year 2013
_chemical_formula_sum 'C20 H18 Bi2 Br8 N4 O2'
_chemical_formula_weight 1403.62
_chemical_name_systematic
;
 ?
;
_space_group_IT_number 14
_symmetry_cell_setting monoclinic
_symmetry_space_group_name_Hall '-P 2yn'
_symmetry_space_group_name_H-M 'P 1 21/n 1'
_atom_sites_solution_hydrogens geom
_atom_sites_solution_primary direct
_atom_sites_solution_secondary difmap
_audit_conform_dict_location ftp://ftp.iucr.org/pub/cif_core.dic
_audit_conform_dict_name cif_core.dic
_audit_conform_dict_version 2.3
_audit_creation_date 2013-02-20T11:53:24-00:00
_audit_creation_method 'WinGX routine CIF_UPDATE'
_cell_angle_alpha 90
_cell_angle_beta 104.077(6)
_cell_angle_gamma 90
_cell_formula_units_Z 2
_cell_length_a 10.1031(6)
_cell_length_b 12.8928(5)
_cell_length_c 12.5741(10)
_cell_measurement_temperature 293(2)
_cell_volume 1588.68(17)
_computing_structure_refinement 'SHELXL-97 (Sheldrick, 1997)'
_diffrn_ambient_temperature 293(2)
_diffrn_detector_area_resol_mean 9
_diffrn_measured_fraction_theta_full 0.996
_diffrn_measured_fraction_theta_max 0.996
_diffrn_measurement_device_type KappaCCD
_diffrn_measurement_method CCD
_diffrn_radiation_monochromator 'horizontally mounted graphite crystal'
_diffrn_radiation_probe x-ray
_diffrn_radiation_type MoK\a
_diffrn_radiation_wavelength 0.71073
_diffrn_reflns_av_R_equivalents 0.065
_diffrn_reflns_av_unetI/netI 0.0633
_diffrn_reflns_limit_h_max 14
_diffrn_reflns_limit_h_min -14
_diffrn_reflns_limit_k_max 18
_diffrn_reflns_limit_k_min -18
_diffrn_reflns_limit_l_max 17
_diffrn_reflns_limit_l_min -17
_diffrn_reflns_number 22302
_diffrn_reflns_theta_full 30
_diffrn_reflns_theta_max 30
_diffrn_reflns_theta_min 3.36
_exptl_absorpt_coefficient_mu 21.148
_exptl_absorpt_correction_T_max 0.133
_exptl_absorpt_correction_T_min 0.078
_exptl_absorpt_correction_type multi-scan
_exptl_absorpt_process_details
;
 '(SADABS (Sheldrick, Bruker, 2008))'
;
_exptl_crystal_colour yellow
_exptl_crystal_density_diffrn 2.934
_exptl_crystal_density_method 'not measured'
_exptl_crystal_description prism
_exptl_crystal_F_000 1256
_exptl_crystal_size_max 0.25
_exptl_crystal_size_mid 0.17
_exptl_crystal_size_min 0.16
_refine_diff_density_max 1.05
_refine_diff_density_min -1.097
_refine_diff_density_rms 0.219
_refine_ls_extinction_method none
_refine_ls_goodness_of_fit_ref 1.038
_refine_ls_hydrogen_treatment mixed
_refine_ls_matrix_type full
_refine_ls_number_parameters 167
_refine_ls_number_reflns 4610
_refine_ls_number_restraints 0
_refine_ls_restrained_S_all 1.038
_refine_ls_R_factor_all 0.0764
_refine_ls_R_factor_gt 0.0375
_refine_ls_shift/su_max 0.002
_refine_ls_shift/su_mean 0
_refine_ls_structure_factor_coef Fsqd
_refine_ls_weighting_details 'calc w=1/[\s^2^(Fo^2^)+(0.0133P)^2^+1.6465P] where P=(Fo^2^+2Fc^2^)/3'
_refine_ls_weighting_scheme calc
_refine_ls_wR_factor_gt 0.0509
_refine_ls_wR_factor_ref 0.0583
_reflns_number_gt 3225
_reflns_number_total 4610
_reflns_threshold_expression >2sigma(I)
_cod_data_source_file c3ce41579a.txt
_cod_data_source_block sad
_cod_database_code 7211239

loop_
_symmetry_equiv_pos_as_xyz
'x, y, z'
'-x+1/2, y+1/2, -z+1/2'
'-x, -y, -z'
'x-1/2, -y-1/2, z-1/2'

loop_
_atom_site_label
_atom_site_type_symbol
_atom_site_fract_x
_atom_site_fract_y
_atom_site_fract_z
_atom_site_U_iso_or_equiv
_atom_site_adp_type
_atom_site_occupancy
_atom_site_symmetry_multiplicity
_atom_site_calc_flag
_atom_site_refinement_flags
Bi1 Bi 0.38799(2) 0.938027(14) 0.108959(17) 0.02491(6) Uani 1 1 d .
Br4 Br 0.36970(5) 0.91460(4) -0.12762(5) 0.03462(14) Uani 1 1 d .
Br1 Br 0.57707(6) 0.77043(4) 0.16193(5) 0.04081(16) Uani 1 1 d .
Br3 Br 0.21940(6) 1.11445(4) 0.06690(5) 0.04173(16) Uani 1 1 d .
Br2 Br 0.17243(7) 0.81531(5) 0.10855(7) 0.0599(2) Uani 1 1 d .
C3 C 0.7651(5) 1.0273(4) 0.5228(4) 0.0257(12) Uani 1 1 d .
N1 N 0.5302(4) 0.9866(3) 0.3648(4) 0.0288(10) Uani 1 1 d .
O1 O 0.4089(4) 0.9680(3) 0.2957(3) 0.0395(10) Uani 1 1 d .
N2 N 1.1012(5) 1.0831(4) 0.7888(5) 0.0408(13) Uani 1 1 d .
C10 C 1.0732(6) 1.1514(4) 0.7065(5) 0.0422(16) Uani 1 1 d .
H10 H 1.1277 1.2098 0.7087 0.051 Uiso 1 1 calc R
C8 C 0.5255(6) 0.5024(4) 0.2896(5) 0.0399(15) Uani 1 1 d .
H8 H 0.5463 0.5479 0.3486 0.048 Uiso 1 1 calc R
C7 C 0.4174(5) 0.5216(4) 0.2024(5) 0.0294(13) Uani 1 1 d .
H7 H 0.3656 0.5814 0.2017 0.035 Uiso 1 1 calc R
C6 C 0.8845(5) 1.0469(4) 0.6152(5) 0.0280(12) Uani 1 1 d .
C4 C 0.5667(6) 1.0858(4) 0.3902(5) 0.0331(13) Uani 1 1 d .
H4 H 0.5125 1.1397 0.3545 0.04 Uiso 1 1 calc R
C9 C 0.9656(6) 1.1357(4) 0.6199(5) 0.0369(14) Uani 1 1 d .
H9 H 0.9454 1.184 0.5634 0.044 Uiso 1 1 calc R
C1 C 0.6101(6) 0.9070(4) 0.4123(5) 0.0348(14) Uani 1 1 d .
H1 H 0.5854 0.8391 0.3916 0.042 Uiso 1 1 calc R
C5 C 0.6833(6) 1.1072(4) 0.4684(5) 0.0323(13) Uani 1 1 d .
H5 H 0.7083 1.1758 0.4854 0.039 Uiso 1 1 calc R
C2 C 0.7256(6) 0.9262(4) 0.4898(5) 0.0327(13) Uani 1 1 d .
H2 H 0.7801 0.8709 0.522 0.039 Uiso 1 1 calc R
H3 H 1.166(6) 1.102(4) 0.845(5) 0.05(2) Uiso 1 1 d .

loop_
_atom_site_aniso_label
_atom_site_aniso_U_11
_atom_site_aniso_U_22
_atom_site_aniso_U_33
_atom_site_aniso_U_23
_atom_site_aniso_U_13
_atom_site_aniso_U_12
Bi1 0.02585(10) 0.02632(10) 0.02060(11) -0.00131(9) 0.00185(8) -0.00162(9)
Br4 0.0342(3) 0.0389(3) 0.0282(3) -0.0084(3) 0.0029(3) -0.0021(2)
Br1 0.0412(3) 0.0389(3) 0.0398(4) 0.0029(3) 0.0049(3) 0.0089(3)
Br3 0.0487(4) 0.0362(3) 0.0403(4) 0.0077(3) 0.0109(3) 0.0095(3)
Br2 0.0462(4) 0.0390(3) 0.1032(7) -0.0240(4) 0.0349(4) -0.0154(3)
C3 0.033(3) 0.026(3) 0.020(3) 0.000(2) 0.008(3) -0.002(2)
N1 0.024(2) 0.043(3) 0.018(3) -0.004(2) 0.002(2) 0.000(2)
O1 0.028(2) 0.068(3) 0.020(2) -0.007(2) 0.0020(19) -0.0002(19)
N2 0.028(3) 0.048(3) 0.034(3) -0.001(3) -0.016(2) 0.003(2)
C10 0.034(3) 0.039(3) 0.046(5) 0.004(3) -0.006(3) -0.004(3)
C8 0.037(4) 0.036(3) 0.043(4) -0.010(3) 0.002(3) -0.008(3)
C7 0.025(3) 0.032(3) 0.028(3) -0.006(3) 0.000(3) 0.000(2)
C6 0.028(3) 0.030(3) 0.027(3) -0.002(3) 0.008(2) 0.002(2)
C4 0.040(3) 0.031(3) 0.028(3) 0.003(3) 0.006(3) 0.009(2)
C9 0.035(3) 0.031(3) 0.041(4) 0.010(3) 0.002(3) -0.005(2)
C1 0.048(4) 0.026(3) 0.029(4) 0.000(2) 0.007(3) -0.002(3)
C5 0.043(3) 0.027(3) 0.027(3) -0.001(3) 0.007(3) -0.005(3)
C2 0.039(3) 0.032(3) 0.023(3) 0.001(3) 0.000(3) 0.004(2)

loop_
_atom_type_symbol
_atom_type_description
_atom_type_scat_dispersion_real
_atom_type_scat_dispersion_imag
_atom_type_scat_source
C C 0.0033 0.0016 'International Tables Vol C Tables 4.2.6.8 and 6.1.1.4'
H H 0 0 'International Tables Vol C Tables 4.2.6.8 and 6.1.1.4'
C C 0.0033 0.0016 'International Tables Vol C Tables 4.2.6.8 and 6.1.1.4'
N N 0.0061 0.0033 'International Tables Vol C Tables 4.2.6.8 and 6.1.1.4'
O O 0.0106 0.006 'International Tables Vol C Tables 4.2.6.8 and 6.1.1.4'
Br Br -0.2901 2.4595 'International Tables Vol C Tables 4.2.6.8 and 6.1.1.4'
Bi Bi -4.1077 10.2566 'International Tables Vol C Tables 4.2.6.8 and 6.1.1.4'

loop_
_geom_angle_atom_site_label_1
_geom_angle_atom_site_label_2
_geom_angle_atom_site_label_3
_geom_angle
_geom_angle_site_symmetry_1
_geom_angle_site_symmetry_3
O1 Bi1 Br2 88.54(9) . .
O1 Bi1 Br3 87.58(9) . .
Br2 Bi1 Br3 91.28(2) . .
O1 Bi1 Br1 89.94(9) . .
Br2 Bi1 Br1 92.91(2) . .
Br3 Bi1 Br1 175.080(19) . .
O1 Bi1 Br4 176.03(10) . .
Br2 Bi1 Br4 94.91(2) . .
Br3 Bi1 Br4 90.381(18) . .
Br1 Bi1 Br4 91.835(18) . .
O1 Bi1 Br4 86.85(9) . 3_675
Br2 Bi1 Br4 175.17(2) . 3_675
Br3 Bi1 Br4 87.073(17) . 3_675
Br1 Bi1 Br4 88.549(17) . 3_675
Br4 Bi1 Br4 89.638(17) . 3_675
Bi1 Br4 Bi1 90.362(17) . 3_675
C5 C3 C2 116.9(5) . .
C5 C3 C6 122.2(5) . .
C2 C3 C6 120.8(5) . .
O1 N1 C4 118.6(5) . .
O1 N1 C1 120.3(5) . .
C4 N1 C1 121.1(5) . .
N1 O1 Bi1 121.7(3) . .
C10 N2 C8 122.2(6) . 4_676
C10 N2 H3 115(4) . .
C8 N2 H3 122(4) 4_676 .
N2 C10 C9 120.1(6) . .
N2 C10 H10 119.9 . .
C9 C10 H10 119.9 . .
N2 C8 C7 119.2(6) 4_575 .
N2 C8 H8 120.4 4_575 .
C7 C8 H8 120.4 . .
C8 C7 C6 120.6(5) . 4_575
C8 C7 H7 119.7 . .
C6 C7 H7 119.7 4_575 .
C7 C6 C9 117.6(5) 4_676 .
C7 C6 C3 120.4(5) 4_676 .
C9 C6 C3 122.0(5) . .
N1 C4 C5 120.0(5) . .
N1 C4 H4 120 . .
C5 C4 H4 120 . .
C10 C9 C6 120.2(5) . .
C10 C9 H9 119.9 . .
C6 C9 H9 119.9 . .
C2 C1 N1 119.9(5) . .
C2 C1 H1 120 . .
N1 C1 H1 120 . .
C4 C5 C3 120.6(5) . .
C4 C5 H5 119.7 . .
C3 C5 H5 119.7 . .
C1 C2 C3 121.3(5) . .
C1 C2 H2 119.4 . .
C3 C2 H2 119.4 . .

loop_
_geom_bond_atom_site_label_1
_geom_bond_atom_site_label_2
_geom_bond_distance
_geom_bond_site_symmetry_2
Bi1 O1 2.338(4) .
Bi1 Br2 2.6909(6) .
Bi1 Br3 2.8136(6) .
Bi1 Br1 2.8536(6) .
Bi1 Br4 2.9509(7) .
Bi1 Br4 3.0625(6) 3_675
Br4 Bi1 3.0625(6) 3_675
C3 C5 1.391(7) .
C3 C2 1.397(7) .
C3 C6 1.480(7) .
N1 O1 1.340(5) .
N1 C4 1.347(6) .
N1 C1 1.352(7) .
N2 C10 1.335(7) .
N2 C8 1.342(7) 4_676
N2 H3 0.87(6) .
C10 C9 1.353(8) .
C10 H10 0.93 .
C8 N2 1.342(7) 4_575
C8 C7 1.369(8) .
C8 H8 0.93 .
C7 C6 1.384(7) 4_575
C7 H7 0.93 .
C6 C7 1.384(7) 4_676
C6 C9 1.400(7) .
C4 C5 1.367(7) .
C4 H4 0.93 .
C9 H9 0.93 .
C1 C2 1.350(7) .
C1 H1 0.93 .
C5 H5 0.93 .
C2 H2 0.93 .
